data_1507326
loop_
_publ_author_name
'Srikrishna, A.'
'Dethe, Dattatraya H.'

_publ_section_title
;
 Enantiospecific first total synthesis and assignment of absolute
 configuration of the sesquiterpene (-)-cucumin H.
;
_journal_issue 13
_journal_name_full 'Organic letters'
_journal_page_first 2295
_journal_page_last 2298
_journal_paper_doi 10.1021/ol034635p
_journal_volume 5
_journal_year 2003
_chemical_formula_sum 'C22 H25 N O5'
_chemical_formula_weight 383.45
_chemical_name_systematic
;
3-oxo-1,4,4,8-tetramethyltricyclo[6.3.0.0(2,6)]undec-2(6)-en-7-yl
4-nitrobenzoate
;
_space_group_IT_number 4
_symmetry_space_group_name_Hall 'P 2yb'
_symmetry_space_group_name_H-M 'P 1 21 1'
_atom_sites_solution_hydrogens geom
_atom_sites_solution_primary direct
_atom_sites_solution_secondary difmap
_audit_creation_date 2002-12-04T17:03:27-00:00
_audit_creation_method 'WinGX routine CIF_UPDATE'
_cell_angle_alpha 90
_cell_angle_beta 117.887(5)
_cell_angle_gamma 90
_cell_formula_units_Z 6
_cell_length_a 17.450(5)
_cell_length_b 11.560(3)
_cell_length_c 17.583(5)
_cell_measurement_temperature 293(2)
_cell_volume 3135.0(15)
_computing_structure_refinement 'SHELXL-97 (Sheldrick, 1997)'
_computing_structure_solution 'SHELXS-97 (Sheldrick, 1990)'
_diffrn_ambient_temperature 293(2)
_diffrn_measured_fraction_theta_full 1
_diffrn_measured_fraction_theta_max 1
_diffrn_radiation_monochromator graphite
_diffrn_radiation_type MoK\a
_diffrn_radiation_wavelength 0.71073
_diffrn_reflns_av_unetI/netI 0.1039
_diffrn_reflns_limit_h_max 18
_diffrn_reflns_limit_h_min -18
_diffrn_reflns_limit_k_max 12
_diffrn_reflns_limit_k_min -12
_diffrn_reflns_limit_l_max 18
_diffrn_reflns_limit_l_min -18
_diffrn_reflns_number 17522
_diffrn_reflns_theta_full 21.97
_diffrn_reflns_theta_max 21.97
_diffrn_reflns_theta_min 1.32
_exptl_absorpt_coefficient_mu 0.087
_exptl_absorpt_correction_type none
_exptl_crystal_density_diffrn 1.225
_exptl_crystal_density_method 'not measured'
_exptl_crystal_F_000 1236
_refine_diff_density_max 0.175
_refine_diff_density_min -0.158
_refine_diff_density_rms 0.03
_refine_ls_abs_structure_details 'Flack H D (1983), Acta Cryst. A39, 876-881''
_refine_ls_abs_structure_Flack 1.8(12)
_refine_ls_extinction_method none
_refine_ls_goodness_of_fit_ref 0.878
_refine_ls_hydrogen_treatment mixed
_refine_ls_matrix_type full
_refine_ls_number_parameters 769
_refine_ls_number_reflns 7649
_refine_ls_number_restraints 1
_refine_ls_restrained_S_all 0.878
_refine_ls_R_factor_all 0.0875
_refine_ls_R_factor_gt 0.0524
_refine_ls_shift/su_max 0.049
_refine_ls_shift/su_mean 0.008
_refine_ls_structure_factor_coef Fsqd
_refine_ls_weighting_details 'calc w=1/[\s^2^(Fo^2^)+(0.0467P)^2^+0.0000P] where P=(Fo^2^+2Fc^2^)/3''
_refine_ls_weighting_scheme calc
_refine_ls_wR_factor_gt 0.1093
_refine_ls_wR_factor_ref 0.1228
_reflns_number_gt 4912
_reflns_number_total 7649
_reflns_threshold_expression >2sigma(I)
_cod_data_source_file ol034635psi20030422_024142.cif
_cod_data_source_block dd1_m
_cod_original_cell_volume 3134.8(16)
_cod_database_code 1507326

loop_
_symmetry_equiv_pos_as_xyz
'x, y, z'
'-x, y+1/2, -z'

loop_
_atom_site_label
_atom_site_type_symbol
_atom_site_fract_x
_atom_site_fract_y
_atom_site_fract_z
_atom_site_U_iso_or_equiv
_atom_site_adp_type
_atom_site_occupancy
_atom_site_symmetry_multiplicity
_atom_site_calc_flag
_atom_site_refinement_flags
C62 C 0.4813(3) 0.4985(4) 0.2579(4) 0.0653(13) Uani 1 1 d .
C19 C 0.2729(5) 0.1258(8) 0.7230(4) 0.166(3) Uani 1 1 d .
H19A H 0.2849 0.1688 0.7741 0.249 Uiso 1 1 calc R
H19B H 0.2914 0.1696 0.6882 0.249 Uiso 1 1 calc R
H19C H 0.3036 0.0536 0.7387 0.249 Uiso 1 1 calc R
C20 C 0.1442(5) 0.0354(6) 0.7265(4) 0.128(2) Uani 1 1 d .
H20A H 0.1723 -0.0386 0.7411 0.192 Uiso 1 1 calc R
H20B H 0.0826 0.0246 0.6943 0.192 Uiso 1 1 calc R
H20C H 0.1575 0.0777 0.7782 0.192 Uiso 1 1 calc R
C17 C 0.3366(4) 0.5852(5) 0.4852(4) 0.0829(16) Uani 1 1 d .
H17 H 0.3834 0.5551 0.4801 0.1 Uiso 1 1 calc R
C41 C 0.1667(4) 0.7566(5) -0.0692(4) 0.1001(19) Uani 1 1 d .
H41A H 0.1233 0.7486 -0.1281 0.15 Uiso 1 1 calc R
H41B H 0.2231 0.7585 -0.0661 0.15 Uiso 1 1 calc R
H41C H 0.1571 0.8272 -0.0461 0.15 Uiso 1 1 calc R
C21 C 0.2087(4) 0.1101(6) 0.4337(4) 0.113(2) Uani 1 1 d .
H21A H 0.2372 0.1812 0.4601 0.17 Uiso 1 1 calc R
H21B H 0.2012 0.1064 0.3761 0.17 Uiso 1 1 calc R
H21C H 0.2433 0.0459 0.4664 0.17 Uiso 1 1 calc R
C22 C 0.0758(4) 0.2764(5) 0.3236(3) 0.0980(18) Uani 1 1 d .
H22A H 0.0365 0.3405 0.3018 0.147 Uiso 1 1 calc R
H22B H 0.0648 0.2234 0.2776 0.147 Uiso 1 1 calc R
H22C H 0.1343 0.304 0.3476 0.147 Uiso 1 1 calc R
C29 C 0.0252(4) 0.4803(5) 0.1393(4) 0.104(2) Uani 1 1 d .
H29A H 0.0615 0.4491 0.1161 0.125 Uiso 1 1 calc R
H29B H -0.0049 0.4172 0.1503 0.125 Uiso 1 1 calc R
C42 C 0.1799(4) 0.5429(5) -0.0494(4) 0.104(2) Uani 1 1 d .
H42A H 0.1732 0.4799 -0.0174 0.156 Uiso 1 1 calc R
H42B H 0.2382 0.5438 -0.0415 0.156 Uiso 1 1 calc R
H42C H 0.1401 0.5333 -0.1094 0.156 Uiso 1 1 calc R
C30 C 0.0783(4) 0.5490(4) 0.2202(3) 0.0883(17) Uani 1 1 d .
H30A H 0.1371 0.5193 0.2494 0.106 Uiso 1 1 calc R
H30B H 0.0531 0.543 0.2589 0.106 Uiso 1 1 calc R
C2 C 0.1248(4) 0.2141(5) 0.6332(4) 0.0931(18) Uani 1 1 d .
H2A H 0.0703 0.2147 0.6354 0.112 Uiso 1 1 calc R
H2B H 0.1582 0.2821 0.6625 0.112 Uiso 1 1 calc R
C1 C 0.1101(3) 0.2082(4) 0.5418(3) 0.0575(12) Uani 1 1 d .
C15 C 0.2655(4) 0.7481(4) 0.5056(3) 0.0806(16) Uani 1 1 d .
H15 H 0.2642 0.8273 0.5144 0.097 Uiso 1 1 calc R
C10 C 0.0625(3) 0.2149(4) 0.3931(3) 0.0645(13) Uani 1 1 d .
O10 O 0.3313(4) 1.4047(4) 0.3350(4) 0.1401(19) Uani 1 1 d .
C3 C 0.1759(4) 0.1027(6) 0.6725(4) 0.0917(17) Uani 1 1 d .
C9 C -0.0299(3) 0.1636(6) 0.3535(4) 0.1017(19) Uani 1 1 d .
H9A H -0.0552 0.1767 0.3915 0.122 Uiso 1 1 calc R
H9B H -0.0665 0.2001 0.2986 0.122 Uiso 1 1 calc R
C34 C 0.2641(3) 0.8698(5) 0.2622(3) 0.0635(14) Uani 1 1 d .
C23 C 0.2209(3) 0.6725(5) 0.0794(4) 0.0872(16) Uani 1 1 d .
H23A H 0.2604 0.6078 0.1034 0.105 Uiso 1 1 calc R
H23B H 0.2542 0.7433 0.0905 0.105 Uiso 1 1 calc R
C7 C 0.0657(6) 0.0025(5) 0.3798(4) 0.123(2) Uani 1 1 d .
H7 H 0.0867 -0.0693 0.3745 0.148 Uiso 1 1 calc R
C28 C -0.0377(3) 0.5666(5) 0.0790(4) 0.0830(16) Uani 1 1 d .
H28A H -0.0857 0.5778 0.0916 0.1 Uiso 1 1 calc R
H28B H -0.0605 0.541 0.0198 0.1 Uiso 1 1 calc R
C32 C 0.1682(3) 0.7072(4) 0.2031(3) 0.0686(14) Uani 1 1 d .
H32 H 0.2148 0.6628 0.2489 0.082 Uiso 1 1 calc R
O3 O 0.0610(3) 0.5243(3) 0.4672(4) 0.145(2) Uani 1 1 d .
C44 C 0.0517(4) 0.7559(5) 0.2469(4) 0.107(2) Uani 1 1 d .
H44A H 0.095 0.7536 0.3062 0.16 Uiso 1 1 calc R
H44B H -0.0028 0.7305 0.242 0.16 Uiso 1 1 calc R
H44C H 0.046 0.8336 0.2258 0.16 Uiso 1 1 calc R
C43 C -0.0414(3) 0.7853(5) 0.0598(3) 0.0924(17) Uani 1 1 d .
H43A H -0.0044 0.852 0.0755 0.139 Uiso 1 1 calc R
H43B H -0.0802 0.7913 0.0843 0.139 Uiso 1 1 calc R
H43C H -0.0744 0.781 -0.0017 0.139 Uiso 1 1 calc R
O9 O 0.2475(4) 1.4094(4) 0.1997(4) 0.1369(19) Uani 1 1 d .
C31 C 0.0786(3) 0.6761(4) 0.1940(3) 0.0711(14) Uani 1 1 d .
O1 O 0.1796(3) -0.0715(4) 0.5957(2) 0.1215(15) Uani 1 1 d .
C18 C 0.2723(4) 0.5140(4) 0.4825(3) 0.0769(15) Uani 1 1 d .
H18 H 0.2755 0.4347 0.4752 0.092 Uiso 1 1 calc R
C24 C 0.1613(3) 0.6557(4) -0.0179(3) 0.0686(14) Uani 1 1 d .
C13 C 0.2038(3) 0.5581(4) 0.4905(3) 0.0621(13) Uani 1 1 d .
C11 C 0.0779(3) 0.2916(4) 0.4699(3) 0.0651(13) Uani 1 1 d .
H11 H 0.0245 0.3296 0.462 0.078 Uiso 1 1 calc R
C25 C 0.0701(3) 0.6522(4) -0.0254(4) 0.0688(14) Uani 1 1 d .
O5 O 0.4630(3) 0.7323(4) 0.4999(2) 0.1006(14) Uani 1 1 d .
C27 C 0.0134(3) 0.6773(4) 0.0935(3) 0.0588(12) Uani 1 1 d .
C14 C 0.2009(4) 0.6763(4) 0.5023(3) 0.0820(15) Uani 1 1 d .
H14 H 0.1548 0.7076 0.5082 0.098 Uiso 1 1 calc R
C4 C 0.1632(3) 0.0315(5) 0.5930(3) 0.0744(15) Uani 1 1 d .
O4 O 0.3844(3) 0.8825(4) 0.4909(3) 0.1080(14) Uani 1 1 d .
O6 O 0.0047(2) 0.6380(4) -0.0938(2) 0.0940(12) Uani 1 1 d .
C40 C 0.1996(3) 1.0624(5) 0.2044(3) 0.0678(14) Uani 1 1 d .
H40 H 0.1486 1.0267 0.165 0.081 Uiso 1 1 calc R
C33 C 0.1591(3) 0.6787(4) 0.1160(3) 0.0658(13) Uani 1 1 d .
C39 C 0.2067(3) 1.1818(5) 0.2050(3) 0.0722(14) Uani 1 1 d .
H39 H 0.1622 1.2267 0.1643 0.087 Uiso 1 1 calc R
C37 C 0.3472(3) 1.1690(5) 0.3257(3) 0.0699(13) Uani 1 1 d .
H37 H 0.396 1.2062 0.3675 0.084 Uiso 1 1 calc R
C36 C 0.3420(3) 1.0507(4) 0.3238(3) 0.0598(12) Uani 1 1 d .
H36 H 0.3881 1.007 0.3635 0.072 Uiso 1 1 calc R
C6 C 0.1190(3) 0.1052(4) 0.4313(3) 0.0681(13) Uani 1 1 d .
N2 N 0.2873(4) 1.3586(5) 0.2685(5) 0.0928(16) Uani 1 1 d .
O8 O 0.3244(2) 0.8061(3) 0.2973(2) 0.0981(13) Uani 1 1 d .
N1 N 0.3984(4) 0.7770(5) 0.4956(3) 0.0819(13) Uani 1 1 d .
C16 C 0.3303(3) 0.7000(5) 0.4955(3) 0.0657(13) Uani 1 1 d .
O2 O 0.1469(2) 0.3748(3) 0.4876(2) 0.0754(10) Uani 1 1 d .
C12 C 0.1300(4) 0.4858(5) 0.4814(4) 0.0751(15) Uani 1 1 d .
C5 C 0.1316(3) 0.1094(4) 0.5213(3) 0.0557(12) Uani 1 1 d .
C38 C 0.2795(4) 1.2316(4) 0.2656(4) 0.0631(14) Uani 1 1 d .
O7 O 0.1830(2) 0.8319(3) 0.2151(2) 0.0814(11) Uani 1 1 d .
C26 C 0.0765(3) 0.6678(4) 0.0581(3) 0.0560(12) Uani 1 1 d .
C35 C 0.2680(3) 0.9963(4) 0.2623(3) 0.0507(12) Uani 1 1 d .
C64 C 0.6994(5) -0.0142(7) 0.2374(5) 0.177(4) Uani 1 1 d .
H64A H 0.7249 -0.0415 0.2028 0.266 Uiso 1 1 calc R
H64B H 0.654 -0.066 0.2317 0.266 Uiso 1 1 calc R
H64C H 0.7429 -0.0111 0.2966 0.266 Uiso 1 1 calc R
C52 C 0.3729(5) -0.0233(6) 0.0146(5) 0.123(2) Uani 1 1 d .
H52A H 0.4225 -0.0626 0.0596 0.148 Uiso 1 1 calc R
H52B H 0.3318 -0.0805 -0.0227 0.148 Uiso 1 1 calc R
C65 C 0.4379(4) 0.2642(5) -0.0335(4) 0.111(2) Uani 1 1 d .
H65A H 0.4523 0.3329 0.0011 0.167 Uiso 1 1 calc R
H65B H 0.3832 0.2748 -0.084 0.167 Uiso 1 1 calc R
H65C H 0.482 0.2493 -0.0502 0.167 Uiso 1 1 calc R
C63 C 0.7322(4) 0.1973(8) 0.2259(5) 0.182(4) Uani 1 1 d .
H63A H 0.7713 0.1997 0.2865 0.273 Uiso 1 1 calc R
H63B H 0.7053 0.2716 0.2072 0.273 Uiso 1 1 calc R
H63C H 0.7638 0.178 0.1952 0.273 Uiso 1 1 calc R
C66 C 0.3007(4) 0.2721(6) 0.0195(4) 0.124(2) Uani 1 1 d .
H66A H 0.2673 0.277 0.05 0.186 Uiso 1 1 calc R
H66B H 0.2634 0.2517 -0.0394 0.186 Uiso 1 1 calc R
H66C H 0.3274 0.3455 0.0218 0.186 Uiso 1 1 calc R
C51 C 0.3991(4) 0.0537(5) -0.0335(4) 0.0881(17) Uani 1 1 d .
H51A H 0.3502 0.0708 -0.0891 0.106 Uiso 1 1 calc R
H51B H 0.4444 0.0184 -0.0429 0.106 Uiso 1 1 calc R
C61 C 0.5116(4) 0.5460(5) 0.3388(4) 0.0914(18) Uani 1 1 d .
H61 H 0.5276 0.4978 0.3862 0.11 Uiso 1 1 calc R
C53 C 0.3303(4) 0.0596(5) 0.0530(4) 0.101(2) Uani 1 1 d .
H53A H 0.2683 0.0638 0.0154 0.121 Uiso 1 1 calc R
H53B H 0.3401 0.032 0.1089 0.121 Uiso 1 1 calc R
O15 O 0.4654(4) 0.9173(4) 0.2291(4) 0.145(2) Uani 1 1 d .
O14 O 0.5390(3) 0.8952(4) 0.3635(4) 0.1350(18) Uani 1 1 d .
C47 C 0.6622(3) 0.1055(5) 0.2078(3) 0.0898(18) Uani 1 1 d .
C48 C 0.6021(3) 0.1032(5) 0.1099(4) 0.0815(16) Uani 1 1 d .
N3 N 0.5010(4) 0.8565(5) 0.2924(5) 0.1038(17) Uani 1 1 d .
C50 C 0.4317(3) 0.1621(4) 0.0182(3) 0.0672(13) Uani 1 1 d .
C57 C 0.4591(3) 0.5691(5) 0.1882(4) 0.0712(14) Uani 1 1 d .
H57 H 0.4403 0.5369 0.1339 0.085 Uiso 1 1 calc R
C56 C 0.4755(4) 0.3697(5) 0.2511(4) 0.0698(14) Uani 1 1 d .
C46 C 0.6040(3) 0.1451(4) 0.2477(3) 0.0713(14) Uani 1 1 d .
H46A H 0.6005 0.0862 0.2852 0.086 Uiso 1 1 calc R
H46B H 0.6252 0.2165 0.2798 0.086 Uiso 1 1 calc R
O11 O 0.6254(2) 0.0782(4) 0.0574(3) 0.1260(17) Uani 1 1 d .
C60 C 0.5182(4) 0.6628(5) 0.3499(4) 0.0851(16) Uani 1 1 d .
H60 H 0.5386 0.6954 0.4043 0.102 Uiso 1 1 calc R
C55 C 0.4327(3) 0.2089(4) 0.1566(3) 0.0609(13) Uani 1 1 d .
H55 H 0.4142 0.1711 0.1952 0.073 Uiso 1 1 calc R
C59 C 0.4942(4) 0.7301(5) 0.2796(4) 0.0718(15) Uani 1 1 d .
C54 C 0.3714(3) 0.1790(4) 0.0615(3) 0.0706(14) Uani 1 1 d .
O13 O 0.5010(3) 0.3055(3) 0.3118(3) 0.0922(12) Uani 1 1 d .
C45 C 0.5181(3) 0.1626(4) 0.1694(3) 0.0544(11) Uani 1 1 d .
C58 C 0.4643(3) 0.6877(5) 0.1978(4) 0.0775(15) Uani 1 1 d .
H58 H 0.4481 0.7367 0.1509 0.093 Uiso 1 1 calc R
C49 C 0.5169(3) 0.1416(4) 0.0958(3) 0.0566(12) Uani 1 1 d .
O12 O 0.4399(2) 0.3328(3) 0.1697(2) 0.0695(9) Uani 1 1 d .
C8 C -0.0227(7) 0.0376(8) 0.3415(7) 0.201(5) Uani 1 1 d .
H8 H -0.0697 -0.0117 0.3128 0.241 Uiso 1 1 calc R

loop_
_atom_site_aniso_label
_atom_site_aniso_U_11
_atom_site_aniso_U_22
_atom_site_aniso_U_33
_atom_site_aniso_U_23
_atom_site_aniso_U_13
_atom_site_aniso_U_12
C62 0.079(4) 0.066(4) 0.064(4) 0.009(3) 0.045(3) 0.014(3)
C19 0.124(6) 0.235(9) 0.086(5) -0.009(6) 0.005(4) -0.043(6)
C20 0.175(7) 0.148(6) 0.099(5) 0.021(4) 0.095(5) 0.012(5)
C17 0.077(4) 0.076(4) 0.100(5) -0.012(3) 0.045(3) -0.007(3)
C41 0.090(4) 0.087(4) 0.128(5) 0.015(4) 0.056(4) -0.007(3)
C21 0.115(5) 0.144(5) 0.114(5) 0.038(4) 0.081(4) 0.053(4)
C22 0.115(5) 0.106(4) 0.076(4) 0.020(4) 0.047(3) 0.001(4)
C29 0.126(5) 0.086(4) 0.088(5) -0.004(4) 0.040(4) -0.037(4)
C42 0.083(4) 0.094(4) 0.154(6) -0.016(4) 0.070(4) -0.003(3)
C30 0.106(5) 0.069(4) 0.077(4) 0.004(3) 0.032(4) -0.014(3)
C2 0.123(5) 0.091(4) 0.078(4) -0.013(3) 0.057(4) 0.001(4)
C1 0.061(3) 0.055(3) 0.056(3) -0.006(3) 0.027(3) -0.006(2)
C15 0.089(4) 0.056(3) 0.097(4) -0.002(3) 0.044(4) -0.001(3)
C10 0.064(3) 0.070(3) 0.055(3) 0.003(3) 0.025(3) -0.002(3)
O10 0.146(5) 0.101(4) 0.171(5) -0.043(4) 0.073(4) -0.020(3)
C3 0.099(5) 0.115(5) 0.062(4) 0.008(4) 0.038(4) -0.004(4)
C9 0.067(4) 0.130(6) 0.084(4) 0.006(4) 0.015(3) -0.017(4)
C34 0.050(4) 0.072(4) 0.053(3) -0.002(3) 0.011(3) -0.010(3)
C23 0.048(3) 0.098(4) 0.109(5) 0.002(4) 0.030(3) -0.003(3)
C7 0.163(7) 0.078(5) 0.094(5) -0.030(4) 0.031(5) -0.002(5)
C28 0.074(4) 0.101(4) 0.079(4) -0.008(3) 0.039(3) -0.031(3)
C32 0.073(4) 0.051(3) 0.054(3) 0.004(2) 0.007(3) -0.004(3)
O3 0.103(3) 0.082(3) 0.287(7) -0.031(3) 0.120(4) -0.006(3)
C44 0.125(5) 0.108(5) 0.094(5) -0.017(4) 0.056(4) -0.002(4)
C43 0.079(4) 0.111(4) 0.096(4) 0.010(4) 0.048(3) 0.031(4)
O9 0.156(5) 0.087(3) 0.166(5) 0.029(3) 0.075(4) 0.002(3)
C31 0.078(4) 0.065(3) 0.064(3) -0.011(3) 0.028(3) -0.009(3)
O1 0.192(5) 0.090(3) 0.097(3) 0.029(3) 0.080(3) 0.050(3)
C18 0.076(4) 0.055(3) 0.102(4) -0.009(3) 0.044(3) 0.001(3)
C24 0.050(3) 0.076(4) 0.084(4) -0.004(3) 0.035(3) 0.000(3)
C13 0.068(4) 0.052(3) 0.064(3) -0.002(2) 0.029(3) 0.001(3)
C11 0.059(3) 0.055(3) 0.084(4) 0.002(3) 0.036(3) -0.004(3)
C25 0.044(3) 0.088(4) 0.069(4) -0.001(3) 0.021(3) 0.003(3)
O5 0.082(3) 0.140(4) 0.078(3) -0.005(2) 0.036(2) -0.020(3)
C27 0.047(3) 0.068(3) 0.060(3) -0.001(3) 0.023(2) -0.002(3)
C14 0.093(4) 0.055(4) 0.104(4) -0.011(3) 0.052(3) 0.003(3)
C4 0.085(4) 0.074(4) 0.069(4) 0.009(3) 0.040(3) 0.013(3)
O4 0.123(3) 0.078(3) 0.110(3) 0.009(2) 0.044(3) -0.025(3)
O6 0.054(2) 0.158(4) 0.064(2) -0.012(2) 0.023(2) -0.005(2)
C40 0.065(4) 0.071(4) 0.059(3) 0.003(3) 0.022(3) -0.012(3)
C33 0.054(3) 0.058(3) 0.076(4) 0.007(3) 0.023(3) -0.001(3)
C39 0.057(3) 0.078(4) 0.075(4) 0.008(3) 0.026(3) 0.002(3)
C37 0.050(3) 0.088(4) 0.071(4) -0.014(3) 0.028(3) -0.017(3)
C36 0.053(3) 0.065(4) 0.059(3) -0.003(3) 0.025(3) -0.006(3)
C6 0.078(3) 0.073(3) 0.061(4) 0.001(3) 0.039(3) 0.008(3)
N2 0.088(4) 0.081(5) 0.129(6) -0.010(4) 0.067(4) -0.011(3)
O8 0.060(2) 0.075(3) 0.116(3) -0.002(2) 0.005(2) 0.001(2)
N1 0.085(4) 0.091(4) 0.055(3) -0.003(3) 0.021(3) -0.020(4)
C16 0.069(4) 0.064(4) 0.051(3) -0.002(2) 0.016(3) -0.013(3)
O2 0.064(2) 0.054(2) 0.106(3) 0.0033(18) 0.0371(19) -0.0030(18)
C12 0.076(4) 0.053(4) 0.109(5) -0.010(3) 0.054(4) -0.006(3)
C5 0.059(3) 0.054(3) 0.054(3) 0.002(3) 0.027(2) 0.006(2)
C38 0.062(4) 0.052(3) 0.088(4) -0.008(3) 0.045(3) -0.011(3)
O7 0.061(2) 0.063(2) 0.082(3) -0.0040(17) 0.0016(19) -0.0072(18)
C26 0.041(3) 0.066(3) 0.053(3) -0.007(3) 0.015(2) -0.004(2)
C35 0.049(3) 0.062(3) 0.039(3) -0.001(2) 0.018(3) -0.006(3)
C64 0.170(8) 0.205(9) 0.117(6) -0.003(6) 0.034(5) 0.127(7)
C52 0.124(6) 0.115(5) 0.136(6) -0.043(5) 0.064(5) -0.043(5)
C65 0.141(6) 0.112(5) 0.081(4) 0.026(4) 0.052(4) -0.006(4)
C63 0.088(5) 0.314(12) 0.146(7) -0.116(7) 0.056(5) -0.082(6)
C66 0.084(4) 0.144(6) 0.106(5) -0.006(4) 0.013(4) 0.047(4)
C51 0.081(4) 0.096(4) 0.068(4) -0.008(4) 0.019(3) -0.006(3)
C61 0.134(5) 0.075(4) 0.075(5) 0.017(4) 0.057(4) 0.028(4)
C53 0.063(4) 0.105(5) 0.127(6) -0.007(4) 0.038(4) -0.021(3)
O15 0.220(6) 0.076(3) 0.139(5) 0.015(3) 0.083(4) -0.008(3)
O14 0.137(4) 0.100(3) 0.139(5) -0.015(3) 0.041(4) -0.017(3)
C47 0.042(3) 0.132(5) 0.080(4) -0.037(4) 0.016(3) 0.002(3)
C48 0.057(3) 0.120(4) 0.075(4) -0.029(3) 0.036(3) -0.010(3)
N3 0.105(5) 0.093(5) 0.110(5) 0.015(4) 0.047(4) -0.003(4)
C50 0.065(3) 0.070(3) 0.052(3) -0.002(3) 0.015(3) -0.005(3)
C57 0.072(4) 0.076(4) 0.068(4) 0.003(3) 0.035(3) 0.003(3)
C56 0.087(4) 0.069(4) 0.073(4) 0.002(3) 0.054(4) 0.011(3)
C46 0.058(3) 0.088(4) 0.054(3) -0.005(3) 0.015(3) 0.010(3)
O11 0.080(3) 0.212(5) 0.110(3) -0.061(3) 0.064(3) -0.016(3)
C60 0.118(5) 0.071(4) 0.079(4) 0.003(4) 0.058(3) 0.010(3)
C55 0.061(3) 0.063(3) 0.070(4) 0.004(2) 0.040(3) 0.011(3)
C59 0.080(4) 0.050(4) 0.093(5) 0.007(3) 0.047(4) 0.007(3)
C54 0.043(3) 0.080(4) 0.079(4) 0.000(3) 0.020(3) 0.002(3)
O13 0.142(3) 0.077(2) 0.073(3) 0.010(2) 0.064(2) 0.006(2)
C45 0.052(3) 0.059(3) 0.055(3) -0.001(2) 0.028(2) 0.001(2)
C58 0.085(4) 0.073(4) 0.079(4) 0.011(3) 0.043(3) 0.004(3)
C49 0.050(3) 0.066(3) 0.056(3) -0.011(3) 0.027(3) -0.006(2)
O12 0.079(2) 0.065(2) 0.069(3) -0.0001(18) 0.039(2) 0.0122(17)
C8 0.133(8) 0.110(7) 0.278(13) -0.057(7) 0.028(8) -0.057(6)

loop_
_atom_type_symbol
_atom_type_description
_atom_type_scat_dispersion_real
_atom_type_scat_dispersion_imag
_atom_type_scat_source
C C 0.0033 0.0016 'International Tables Vol C Tables 4.2.6.8 and 6.1.1.4'
H H 0 0 'International Tables Vol C Tables 4.2.6.8 and 6.1.1.4'
N N 0.0061 0.0033 'International Tables Vol C Tables 4.2.6.8 and 6.1.1.4'
O O 0.0106 0.006 'International Tables Vol C Tables 4.2.6.8 and 6.1.1.4'

loop_
_geom_angle_atom_site_label_1
_geom_angle_atom_site_label_2
_geom_angle_atom_site_label_3
_geom_angle
C57 C62 C61 119.9(5)
C57 C62 C56 122.9(5)
C61 C62 C56 117.3(5)
C16 C17 C18 118.5(5)
C28 C29 C30 103.9(5)
C29 C30 C31 107.9(4)
C1 C2 C3 102.4(4)
C5 C1 C11 112.3(4)
C5 C1 C2 114.0(4)
C11 C1 C2 133.7(5)
C16 C15 C14 117.9(5)
C22 C10 C11 114.1(4)
C22 C10 C9 109.6(4)
C11 C10 C9 109.6(4)
C22 C10 C6 115.2(4)
C11 C10 C6 106.1(4)
C9 C10 C6 101.5(4)
C19 C3 C20 110.8(5)
C19 C3 C2 111.7(6)
C20 C3 C2 114.0(5)
C19 C3 C4 105.8(5)
C20 C3 C4 110.6(5)
C2 C3 C4 103.5(4)
C8 C9 C10 107.5(6)
O8 C34 O7 122.8(5)
O8 C34 C35 125.9(5)
O7 C34 C35 111.3(5)
C33 C23 C24 103.6(4)
C8 C7 C6 106.6(6)
C29 C28 C27 105.4(4)
O7 C32 C33 107.0(4)
O7 C32 C31 110.3(4)
C33 C32 C31 103.0(4)
C32 C31 C44 112.5(4)
C32 C31 C30 109.7(4)
C44 C31 C30 110.3(5)
C32 C31 C27 106.1(4)
C44 C31 C27 113.9(5)
C30 C31 C27 103.8(4)
C13 C18 C17 120.8(5)
C41 C24 C42 111.4(4)
C41 C24 C25 108.8(4)
C42 C24 C25 109.8(4)
C41 C24 C23 111.6(4)
C42 C24 C23 111.5(5)
C25 C24 C23 103.5(4)
C18 C13 C14 118.7(5)
C18 C13 C12 122.4(5)
C14 C13 C12 118.8(5)
O2 C11 C1 107.7(4)
O2 C11 C10 110.9(4)
C1 C11 C10 102.5(4)
O6 C25 C26 128.0(4)
O6 C25 C24 122.8(5)
C26 C25 C24 109.2(4)
C26 C27 C43 110.5(4)
C26 C27 C28 111.0(4)
C43 C27 C28 114.6(4)
C26 C27 C31 100.2(4)
C43 C27 C31 115.7(4)
C28 C27 C31 103.8(4)
C15 C14 C13 120.8(5)
O1 C4 C5 129.4(5)
O1 C4 C3 123.5(5)
C5 C4 C3 107.1(5)
C35 C40 C39 120.1(5)
C26 C33 C23 114.2(5)
C26 C33 C32 111.3(4)
C23 C33 C32 134.2(5)
C38 C39 C40 118.6(5)
C38 C37 C36 119.1(5)
C37 C36 C35 119.9(5)
C5 C6 C7 113.7(4)
C5 C6 C10 100.5(4)
C7 C6 C10 107.0(4)
C5 C6 C21 108.9(4)
C7 C6 C21 112.0(5)
C10 C6 C21 114.3(4)
O10 N2 O9 124.4(6)
O10 N2 C38 119.4(7)
O9 N2 C38 116.2(6)
O5 N1 O4 125.1(5)
O5 N1 C16 117.8(5)
O4 N1 C16 117.2(6)
C15 C16 C17 123.4(5)
C15 C16 N1 118.3(5)
C17 C16 N1 118.3(6)
C12 O2 C11 119.9(4)
O3 C12 O2 123.1(5)
O3 C12 C13 123.6(5)
O2 C12 C13 113.2(5)
C1 C5 C4 110.5(4)
C1 C5 C6 113.7(4)
C4 C5 C6 135.8(5)
C39 C38 C37 122.7(5)
C39 C38 N2 119.4(6)
C37 C38 N2 117.9(6)
C34 O7 C32 118.5(4)
C33 C26 C25 109.6(4)
C33 C26 C27 114.8(4)
C25 C26 C27 135.6(4)
C40 C35 C36 119.5(4)
C40 C35 C34 121.9(4)
C36 C35 C34 118.7(4)
C51 C52 C53 102.8(5)
C52 C51 C50 107.2(5)
C60 C61 C62 120.5(5)
C54 C53 C52 107.7(4)
C64 C47 C63 112.9(6)
C64 C47 C48 109.0(5)
C63 C47 C48 107.6(5)
C64 C47 C46 112.4(6)
C63 C47 C46 109.2(5)
C48 C47 C46 105.3(4)
O11 C48 C49 128.7(5)
O11 C48 C47 124.3(5)
C49 C48 C47 106.9(4)
O14 N3 O15 122.5(7)
O14 N3 C59 119.7(7)
O15 N3 C59 117.7(7)
C49 C50 C51 110.9(4)
C49 C50 C65 110.5(4)
C51 C50 C65 113.6(4)
C49 C50 C54 100.5(4)
C51 C50 C54 104.3(4)
C65 C50 C54 116.2(4)
C58 C57 C62 120.5(5)
O13 C56 O12 123.2(5)
O13 C56 C62 124.1(6)
O12 C56 C62 112.6(5)
C45 C46 C47 102.1(4)
C59 C60 C61 118.1(6)
O12 C55 C45 109.0(4)
O12 C55 C54 111.0(4)
C45 C55 C54 102.7(4)
C60 C59 C58 123.8(5)
C60 C59 N3 117.5(6)
C58 C59 N3 118.6(6)
C53 C54 C66 110.5(4)
C53 C54 C55 111.3(4)
C66 C54 C55 110.9(4)
C53 C54 C50 103.2(4)
C66 C54 C50 114.9(4)
C55 C54 C50 105.7(4)
C49 C45 C55 111.3(4)
C49 C45 C46 115.4(4)
C55 C45 C46 133.0(4)
C59 C58 C57 117.1(5)
C45 C49 C48 110.2(4)
C45 C49 C50 115.1(4)
C48 C49 C50 134.7(4)
C56 O12 C55 116.7(4)
C7 C8 C9 110.9(6)

loop_
_geom_bond_atom_site_label_1
_geom_bond_atom_site_label_2
_geom_bond_distance
C62 C57 1.369(6)
C62 C61 1.379(7)
C62 C56 1.493(7)
C19 C3 1.522(8)
C20 C3 1.519(8)
C17 C16 1.350(7)
C17 C18 1.375(6)
C41 C24 1.505(7)
C21 C6 1.548(7)
C22 C10 1.521(7)
C29 C28 1.495(7)
C29 C30 1.510(7)
C42 C24 1.510(7)
C30 C31 1.541(6)
C2 C1 1.506(7)
C2 C3 1.534(7)
C1 C5 1.304(6)
C1 C11 1.475(6)
C15 C16 1.345(7)
C15 C14 1.379(7)
C10 C11 1.531(6)
C10 C9 1.544(7)
C10 C6 1.552(6)
O10 N2 1.183(6)
C3 C4 1.547(7)
C9 C8 1.485(9)
C34 O8 1.193(5)
C34 O7 1.335(5)
C34 C35 1.464(6)
C23 C33 1.493(7)
C23 C24 1.543(7)
C7 C8 1.423(10)
C7 C6 1.519(7)
C28 C27 1.511(6)
C32 O7 1.462(5)
C32 C33 1.501(7)
C32 C31 1.537(7)
O3 C12 1.197(6)
C44 C31 1.532(7)
C43 C27 1.515(6)
O9 N2 1.227(6)
C31 C27 1.593(6)
O1 C4 1.220(6)
C18 C13 1.365(6)
C24 C25 1.533(6)
C13 C14 1.387(6)
C13 C12 1.480(7)
C11 O2 1.456(5)
C25 O6 1.222(5)
C25 C26 1.430(6)
O5 N1 1.209(6)
C27 C26 1.502(6)
C4 C5 1.433(7)
O4 N1 1.239(6)
C40 C35 1.381(6)
C40 C39 1.386(6)
C33 C26 1.325(6)
C39 C38 1.347(7)
C37 C38 1.366(7)
C37 C36 1.369(6)
C36 C35 1.388(6)
C6 C5 1.493(6)
N2 C38 1.473(6)
N1 C16 1.484(7)
O2 C12 1.310(5)
C64 C47 1.514(8)
C52 C51 1.441(8)
C52 C53 1.548(8)
C65 C50 1.524(7)
C63 C47 1.535(8)
C66 C54 1.540(7)
C51 C50 1.496(7)
C61 C60 1.362(7)
C53 C54 1.530(6)
O15 N3 1.212(6)
O14 N3 1.196(7)
C47 C48 1.541(7)
C47 C46 1.548(6)
C48 O11 1.205(6)
C48 C49 1.459(6)
N3 C59 1.475(7)
C50 C49 1.493(6)
C50 C54 1.575(7)
C57 C58 1.378(6)
C56 O13 1.202(6)
C56 O12 1.335(6)
C46 C45 1.501(6)
C60 C59 1.351(7)
C55 O12 1.447(5)
C55 C45 1.497(6)
C55 C54 1.545(7)
C59 C58 1.370(7)
C45 C49 1.307(5)
